data_4318925
loop_
_publ_author_name
'Sangeeta Ray Banerjee'
'Murali K. Levadala'
'Neva Lazarova'
'Lihui Wei'
'John F. Valliant'
'Karin A. Stephenson'
'John W. Babich'
'Kevin P. Maresca'
'Jon Zubieta'

_publ_section_title
;
 Bifunctional Single Amino Acid Chelates for Labeling of Biomolecules with
 the {Tc(CO)3}+ and {Re(CO)3}+ Cores. Crystal and Molecular Structures of
 [ReBr(CO)3(H2NCH2C5H4N)], [Re(CO)3{(C5H4NCH2)2NH}]Br,
 [Re(CO)3{(C5H4NCH2)2NCH2CO2H}]Br, [Re(CO)3{X(Y)NCH2CO2CH2CH3}]Br (X = Y =
 2-pyridylmethyl; X = 2-pyridylmethyl, Y = 2-(1-methylimidazolyl)methyl; X
 = Y = 2-(1-methylimidazolyl)methyl), [ReBr(CO)3{(C5H4NCH2)NH(CH2C4H3S)}],
 and [Re(CO)3{(C5H4NCH2)N(CH2C4H3S)(CH2CO2)}]
;
_journal_name_full 'Inorganic Chemistry'
_journal_page_first 6417
_journal_page_last 6425
_journal_paper_doi 10.1021/ic020476e
_journal_volume 41
_journal_year 2002
_chemical_formula_sum 'C18 H19 Br N3 O6 Re'
_chemical_formula_weight 639.47
_chemical_name_systematic
;
  ?
;
_space_group_IT_number 11
_symmetry_cell_setting monoclinic
_symmetry_space_group_name_Hall '-P 2yb'
_symmetry_space_group_name_H-M 'P 1 21/m 1'
_atom_sites_solution_hydrogens geom
_atom_sites_solution_primary direct
_atom_sites_solution_secondary difmap
_audit_creation_method SHELXL-97
_cell_angle_alpha 90.00
_cell_angle_beta 97.753(1)
_cell_angle_gamma 90.00
_cell_formula_units_Z 2
_cell_length_a 7.4425(3)
_cell_length_b 9.7596(4)
_cell_length_c 14.0646(6)
_cell_measurement_temperature 293(2)
_cell_volume 1012.26(7)
_computing_structure_refinement 'SHELXL-97 (Sheldrick, 1997)'
_computing_structure_solution 'SHELXS-97 (Sheldrick, 1990)'
_diffrn_ambient_temperature 90(2)
_diffrn_measured_fraction_theta_full 0.954
_diffrn_measured_fraction_theta_max 0.954
_diffrn_radiation_monochromator graphite
_diffrn_radiation_source 'fine-focus sealed tube'
_diffrn_radiation_type MoK\a
_diffrn_radiation_wavelength 0.71073
_diffrn_reflns_av_R_equivalents 0.0384
_diffrn_reflns_av_sigmaI/netI 0.0392
_diffrn_reflns_limit_h_max 11
_diffrn_reflns_limit_h_min -11
_diffrn_reflns_limit_k_max 14
_diffrn_reflns_limit_k_min -14
_diffrn_reflns_limit_l_max 20
_diffrn_reflns_limit_l_min -20
_diffrn_reflns_number 13283
_diffrn_reflns_theta_full 32.92
_diffrn_reflns_theta_max 32.92
_diffrn_reflns_theta_min 1.46
_exptl_absorpt_coefficient_mu 8.016
_exptl_absorpt_correction_type SADABS
_exptl_crystal_colour Red
_exptl_crystal_density_diffrn 2.098
_exptl_crystal_density_method 'not measured'
_exptl_crystal_description Block
_exptl_crystal_F_000 612
_exptl_crystal_size_max 0.23
_exptl_crystal_size_mid 0.21
_exptl_crystal_size_min 0.19
_refine_diff_density_max 2.353
_refine_diff_density_min -1.502
_refine_diff_density_rms 0.239
_refine_ls_extinction_method none
_refine_ls_goodness_of_fit_ref 1.110
_refine_ls_hydrogen_treatment mixed
_refine_ls_matrix_type full
_refine_ls_number_parameters 198
_refine_ls_number_reflns 3809
_refine_ls_number_restraints 0
_refine_ls_restrained_S_all 1.110
_refine_ls_R_factor_all 0.0378
_refine_ls_R_factor_gt 0.0319
_refine_ls_shift/su_max 0.023
_refine_ls_shift/su_mean 0.001
_refine_ls_structure_factor_coef Fsqd
_refine_ls_weighting_details 'calc w=1/[\s^2^(Fo^2^)+(0.0416P)^2^+3.2369P] where P=(Fo^2^+2Fc^2^)/3'
_refine_ls_weighting_scheme calc
_refine_ls_wR_factor_gt 0.0805
_refine_ls_wR_factor_ref 0.0856
_reflns_number_gt 3446
_reflns_number_total 3809
_reflns_threshold_expression >2sigma(I)
_cod_data_source_file ic020476e_3.cif
_cod_data_source_block p21(compound3).
_cod_depositor_comments
;
The following automatic conversions were performed:

'_symmetry_cell_setting' value 'Monoclinic' changed to 'monoclinic'
according to the built-in table from CIF Core dictionary named
'cif_core.dic' version 2.4.1 from 2010-06-29.

Automatic conversion script
Id: cif_fix_values 1646 2011-03-28 12:23:43Z adriana 
;
_cod_database_code 4318925

loop_
_symmetry_equiv_pos_as_xyz
'x, y, z'
'-x, y+1/2, -z'
'-x, -y, -z'
'x, -y-1/2, z'

loop_
_atom_site_label
_atom_site_type_symbol
_atom_site_fract_x
_atom_site_fract_y
_atom_site_fract_z
_atom_site_U_iso_or_equiv
_atom_site_adp_type
_atom_site_occupancy
_atom_site_symmetry_multiplicity
_atom_site_calc_flag
_atom_site_refinement_flags
_atom_site_disorder_assembly
_atom_site_disorder_group
Re1 Re 0.57644(3) 0.7500 0.349967(13) 0.01032(6) Uani 1 2 d S . .
Br Br 0.31761(11) 0.32784(9) 0.08400(6) 0.01985(16) Uani 0.50 1 d P . .
O1 O 0.3275(4) 0.5451(4) 0.4330(3) 0.0296(8) Uani 1 1 d . . .
O2 O 0.8372(6) 0.7500 0.5379(3) 0.0208(8) Uani 1 2 d S . .
O4 O -0.0323(8) 0.6809(6) 0.1003(4) 0.0178(11) Uani 0.50 1 d P . .
O5 O 0.1892(6) 0.7500 0.0242(3) 0.0303(11) Uani 1 2 d S . .
H5 H 0.1297 0.8017 -0.0138 0.045 Uiso 0.50 1 calc PR . .
O6 O 0.4451(10) 0.7500 0.6557(5) 0.0556(19) Uani 1 2 d S . .
H6 H 0.3630 0.7529 0.6890 0.083 Uiso 1 2 calc SR . .
N1 N 0.4373(6) 0.7500 0.1988(3) 0.0133(8) Uani 1 2 d S . .
N2 N 0.7324(5) 0.6027(4) 0.2806(2) 0.0211(7) Uani 1 1 d . . .
C1 C 0.4258(6) 0.6174(4) 0.4010(3) 0.0185(7) Uani 1 1 d . . .
C2 C 0.7336(7) 0.7500 0.4692(4) 0.0134(9) Uani 1 2 d S . .
C4 C 0.4513(10) 0.5950(8) 0.1680(6) 0.0150(13) Uani 0.50 1 d P . .
H4A H 0.3638 0.5406 0.1968 0.018 Uiso 0.50 1 calc PR . .
H4B H 0.4238 0.5872 0.0988 0.018 Uiso 0.50 1 calc PR . .
C4A C 0.5281(11) 0.6656(8) 0.1336(5) 0.0150(13) Uani 0.50 1 d P . .
C5 C 0.6370(11) 0.5427(8) 0.1998(5) 0.0141(13) Uani 0.50 1 d P . .
C5A C 0.6969(11) 0.6000(8) 0.1824(5) 0.0125(12) Uani 0.50 1 d P . .
C6 C 0.7141(12) 0.4442(9) 0.1481(6) 0.0603(19) Uani 1 1 d . . .
H6 H 0.6527 0.4121 0.0905 0.072 Uiso 1 1 calc R . .
C6A C 0.8023(11) 0.5217(8) 0.1268(6) 0.0168(14) Uani 0.50 1 d P . .
C7 C 0.8874(11) 0.3925(8) 0.1835(6) 0.0166(14) Uani 0.50 1 d P . .
H7 H 0.9387 0.3216 0.1522 0.020 Uiso 0.50 1 calc PR . .
C7A C 0.9569(11) 0.4550(8) 0.1714(6) 0.0164(14) Uani 0.50 1 d P . .
C8 C 0.9841(7) 0.4530(5) 0.2704(3) 0.0271(10) Uani 1 1 d . . .
H8 H 1.1046 0.4315 0.2917 0.032 Uiso 1 1 calc R . .
C9 C 0.8886(5) 0.5431(4) 0.3194(3) 0.0158(7) Uani 1 1 d . . .
H9 H 0.9340 0.5641 0.3826 0.019 Uiso 1 1 calc R . .
C10 C 0.2425(10) 0.7180(7) 0.1940(5) 0.0151(15) Uani 0.50 1 d P . .
H10 H 0.1936 0.6640 0.2434 0.018 Uiso 0.50 1 calc PR . .
C11 C 0.1307(9) 0.7500 0.0953(5) 0.037(2) Uani 1 2 d S . .
C17 C 0.6028(10) 0.6826(7) 0.7088(5) 0.0138(13) Uani 0.50 1 d P . .
H17A H 0.5879 0.5850 0.7038 0.021 Uiso 0.50 1 calc PR . .
H17B H 0.6142 0.7092 0.7750 0.021 Uiso 0.50 1 calc PR . .
H17C H 0.7100 0.7091 0.6823 0.021 Uiso 0.50 1 calc PR . .

loop_
_atom_site_aniso_label
_atom_site_aniso_U_11
_atom_site_aniso_U_22
_atom_site_aniso_U_33
_atom_site_aniso_U_23
_atom_site_aniso_U_13
_atom_site_aniso_U_12
Re1 0.01151(10) 0.00994(9) 0.00906(9) 0.000 -0.00029(6) 0.000
Br 0.0151(3) 0.0269(4) 0.0165(3) -0.0009(3) -0.0018(3) -0.0004(3)
O1 0.0202(15) 0.0338(18) 0.0322(17) 0.0178(15) -0.0056(13) -0.0098(13)
O2 0.021(2) 0.025(2) 0.0151(18) 0.000 -0.0027(15) 0.000
O4 0.013(2) 0.023(3) 0.016(2) 0.004(2) -0.0028(19) -0.003(2)
O5 0.017(2) 0.058(4) 0.0142(19) 0.000 -0.0026(16) 0.000
O6 0.058(5) 0.066(5) 0.044(4) 0.000 0.008(3) 0.000
N1 0.013(2) 0.017(2) 0.0099(17) 0.000 0.0014(15) 0.000
N2 0.0198(17) 0.0273(18) 0.0145(14) -0.0061(13) -0.0038(12) 0.0078(14)
C1 0.0174(17) 0.0199(18) 0.0165(16) 0.0043(14) -0.0040(13) -0.0004(14)
C2 0.012(2) 0.013(2) 0.014(2) 0.000 0.0013(17) 0.000
C4 0.010(3) 0.015(3) 0.019(3) -0.003(3) -0.004(2) 0.002(2)
C4A 0.017(3) 0.018(3) 0.010(3) -0.004(2) 0.002(2) 0.005(3)
C5 0.015(3) 0.011(3) 0.016(3) 0.002(3) 0.001(3) -0.001(3)
C5A 0.014(3) 0.010(3) 0.013(3) -0.002(2) -0.002(2) -0.001(3)
C6 0.071(5) 0.060(5) 0.050(4) -0.006(4) 0.008(4) -0.001(4)
C6A 0.015(3) 0.017(3) 0.020(3) 0.000(3) 0.007(3) -0.005(3)
C7 0.018(4) 0.012(3) 0.020(3) -0.001(3) 0.003(3) 0.002(3)
C7A 0.015(3) 0.012(3) 0.021(3) -0.001(3) 0.000(3) -0.003(3)
C8 0.027(2) 0.032(2) 0.0222(19) 0.0012(17) 0.0015(16) 0.0185(19)
C9 0.0146(17) 0.0148(16) 0.0171(16) 0.0009(13) -0.0008(13) 0.0026(13)
C10 0.015(3) 0.018(4) 0.013(3) 0.002(2) 0.000(2) -0.002(2)
C11 0.011(3) 0.086(6) 0.013(3) 0.000 0.001(2) 0.000
C17 0.018(3) 0.014(3) 0.010(3) 0.000(2) 0.003(2) 0.007(3)

loop_
_atom_type_symbol
_atom_type_description
_atom_type_scat_dispersion_real
_atom_type_scat_dispersion_imag
_atom_type_scat_source
C C 0.0033 0.0016 'International Tables Vol C Tables 4.2.6.8 and 6.1.1.4'
H H 0.0000 0.0000 'International Tables Vol C Tables 4.2.6.8 and 6.1.1.4'
N N 0.0061 0.0033 'International Tables Vol C Tables 4.2.6.8 and 6.1.1.4'
O O 0.0106 0.0060 'International Tables Vol C Tables 4.2.6.8 and 6.1.1.4'
Br Br -0.2901 2.4595 'International Tables Vol C Tables 4.2.6.8 and 6.1.1.4'
Re Re -1.0185 7.2310 'International Tables Vol C Tables 4.2.6.8 and 6.1.1.4'

loop_
_geom_angle_atom_site_label_1
_geom_angle_atom_site_label_2
_geom_angle_atom_site_label_3
_geom_angle
_geom_angle_site_symmetry_1
_geom_angle_site_symmetry_3
_geom_angle_publ_flag
C2 Re1 C1 89.47(16) . . ?
C2 Re1 C1 89.47(16) . 4_575 ?
C1 Re1 C1 85.1(3) . 4_575 ?
C2 Re1 N2 95.38(15) . . ?
C1 Re1 N2 95.59(18) . . ?
C1 Re1 N2 175.10(14) 4_575 . ?
C2 Re1 N2 95.38(15) . 4_575 ?
C1 Re1 N2 175.10(14) . 4_575 ?
C1 Re1 N2 95.59(18) 4_575 4_575 ?
N2 Re1 N2 83.4(2) . 4_575 ?
C2 Re1 N1 169.98(19) . . ?
C1 Re1 N1 97.89(15) . . ?
C1 Re1 N1 97.89(14) 4_575 . ?
N2 Re1 N1 77.21(12) . . ?
N2 Re1 N1 77.21(12) 4_575 . ?
C10 N1 C4 106.9(4) 4_575 . ?
C10 N1 Re1 111.7(4) 4_575 . ?
C10 N1 Re1 111.7(4) . . ?
C4 N1 Re1 102.8(3) . . ?
C9 N2 C5 117.9(4) . . ?
C9 N2 Re1 126.2(3) . . ?
C5 N2 Re1 113.9(4) . . ?
N1 C4A C5A 112.6(6) . . ?
C6 C5 N2 121.6(7) . . ?
C6 C5 C4 121.3(7) . . ?
N2 C5 C4 117.0(6) . . ?
C5 C6 C7 119.3(7) . . ?
C6 C7 C8 118.4(6) . . ?
C9 C8 C7 116.7(5) . . ?
N2 C9 C8 123.3(4) . . ?
C11 C10 C4 106.8(5) . . ?
O5 C11 O4 118.6(5) . . ?
O4 C11 C10 102.9(5) . . ?

loop_
_geom_bond_atom_site_label_1
_geom_bond_atom_site_label_2
_geom_bond_distance
_geom_bond_site_symmetry_2
_geom_bond_publ_flag
Re1 C2 1.911(5) . ?
Re1 C1 1.915(4) . ?
Re1 C1 1.915(4) 4_575 ?
Re1 N2 2.162(4) . ?
Re1 N2 2.162(4) 4_575 ?
Re1 N1 2.236(4) . ?
Br Br 1.5194(18) 4_565 ?
O1 C1 1.150(5) . ?
O2 C2 1.151(7) . ?
O4 C11 1.398(8) . ?
O5 C11 1.144(8) . ?
O6 C17 1.460(10) . ?
N1 C10 1.476(9) . ?
N1 C4 1.581(8) . ?
N2 C9 1.348(5) . ?
N2 C5 1.386(8) . ?
C4 C5 1.485(10) . ?
C5 C6 1.375(11) . ?
C7 C8 1.456(9) . ?
C8 C9 1.373(6) . ?
C10 C11 1.551(9) . ?
C11 O4 1.398(8) 4_575 ?
